data_7124024
loop_
_publ_author_name
'Sarmah, Kashyap Kumar'
'Rajbongshi, Trishna'
'Bhuyan, Achyut'
'Thakuria, Ranjit'

_publ_section_title
;
 Effect of Solvent Polarity in Mechanochemistry: Preparation of
 Conglomerate vs. Racemate
;
_journal_name_full 'Chemical Communications'
_journal_paper_doi 10.1039/C9CC05687D
_journal_year 2019
_chemical_formula_moiety 'C20 H26 N6 O14'
_chemical_formula_sum 'C20 H26 N6 O14'
_chemical_formula_weight 574.47
_chemical_name_systematic 'Isoniazid-D-tartaric acid salt'
_space_group_crystal_system orthorhombic
_space_group_IT_number 19
_space_group_name_Hall 'P 2ac 2ab'
_space_group_name_H-M_alt 'P 21 21 21'
_symmetry_space_group_name_Hall 'P 2ac 2ab'
_symmetry_space_group_name_H-M 'P 21 21 21'
_atom_sites_solution_hydrogens mixed
_audit_creation_method SHELXL-2016/6
_audit_update_record
;
2019-05-16 deposited with the CCDC.    2019-08-14 downloaded from the CCDC.
;
_cell_angle_alpha 90
_cell_angle_beta 90
_cell_angle_gamma 90
_cell_formula_units_Z 4
_cell_length_a 7.8533(2)
_cell_length_b 15.1576(4)
_cell_length_c 19.7612(5)
_cell_measurement_reflns_used 4924
_cell_measurement_temperature 200(2)
_cell_measurement_theta_max 29.23
_cell_measurement_theta_min 3.09
_cell_volume 2352.32(10)
_computing_cell_refinement 'Bruker SAINT'
_computing_data_collection 'Bruker APEX2'
_computing_data_reduction 'Bruker SAINT'
_computing_molecular_graphics 'Bruker SHELXTL'
_computing_publication_material 'Bruker SHELXTL'
_computing_structure_refinement 'SHELXL-2016/6 (Sheldrick, 2016)'
_computing_structure_solution 'SHELXT 2014/4 (Sheldrick, 2014)'
_diffrn_ambient_temperature 200(2)
_diffrn_measured_fraction_theta_full 0.997
_diffrn_measured_fraction_theta_max 0.858
_diffrn_measurement_device_type 'Bruker APEX-II CCD'
_diffrn_measurement_method '\f and \w scans'
_diffrn_radiation_type MoK\a
_diffrn_radiation_wavelength 0.71073
_diffrn_reflns_av_R_equivalents 0.0207
_diffrn_reflns_av_unetI/netI 0.0361
_diffrn_reflns_Laue_measured_fraction_full 0.997
_diffrn_reflns_Laue_measured_fraction_max 0.858
_diffrn_reflns_limit_h_max 9
_diffrn_reflns_limit_h_min -8
_diffrn_reflns_limit_k_max 19
_diffrn_reflns_limit_k_min -18
_diffrn_reflns_limit_l_max 25
_diffrn_reflns_limit_l_min -26
_diffrn_reflns_number 8495
_diffrn_reflns_point_group_measured_fraction_full 0.934
_diffrn_reflns_point_group_measured_fraction_max 0.771
_diffrn_reflns_theta_full 25.242
_diffrn_reflns_theta_max 29.231
_diffrn_reflns_theta_min 3.098
_diffrn_source 'fine-focus sealed tube'
_exptl_absorpt_coefficient_mu 0.139
_exptl_absorpt_correction_T_max 0.981
_exptl_absorpt_correction_T_min 0.971
_exptl_absorpt_correction_type multi-scan
_exptl_absorpt_process_details 'Bruker AXS SADABS program'
_exptl_crystal_colour colorless
_exptl_crystal_density_diffrn 1.622
_exptl_crystal_description block
_exptl_crystal_F_000 1200
_exptl_crystal_recrystallization_method 'Re-crystallisation from solvent: Acetonitrile, Ethanol'
_exptl_crystal_size_max 0.210
_exptl_crystal_size_mid 0.170
_exptl_crystal_size_min 0.130
_refine_diff_density_max 1.874
_refine_diff_density_min -0.639
_refine_diff_density_rms 0.084
_refine_ls_abs_structure_details
;
 Flack x determined using 1497 quotients [(I+)-(I-)]/[(I+)+(I-)]
 (Parsons, Flack and Wagner, Acta Cryst. B69 (2013) 249-259).
;
_refine_ls_abs_structure_Flack -0.4(6)
_refine_ls_extinction_method none
_refine_ls_goodness_of_fit_ref 1.043
_refine_ls_hydrogen_treatment mixed
_refine_ls_matrix_type full
_refine_ls_number_parameters 433
_refine_ls_number_reflns 4924
_refine_ls_number_restraints 5
_refine_ls_restrained_S_all 1.044
_refine_ls_R_factor_all 0.0695
_refine_ls_R_factor_gt 0.0631
_refine_ls_shift/su_max 5.512
_refine_ls_shift/su_mean 0.033
_refine_ls_structure_factor_coef Fsqd
_refine_ls_weighting_details 'w=1/[\s^2^(Fo^2^)+(0.0937P)^2^+3.4382P] where P=(Fo^2^+2Fc^2^)/3'
_refine_ls_weighting_scheme calc
_refine_ls_wR_factor_gt 0.1716
_refine_ls_wR_factor_ref 0.1780
_reflns_Friedel_coverage 0.592
_reflns_Friedel_fraction_full 0.849
_reflns_Friedel_fraction_max 0.659
_reflns_number_gt 4467
_reflns_number_total 4924
_reflns_threshold_expression 'I > 2\s(I)'
_cod_data_source_file c9cc05687d2.cif
_cod_data_source_block ISN-D(-)TA-ACN
_cod_original_cell_volume 2352.33(11)
_cod_database_code 7124024
_shelx_shelxl_version_number 2016/6
_shelx_space_group_comment
;
The symmetry employed for this shelxl refinement is uniquely defined
by the following loop, which should always be used as a source of
symmetry information in preference to the above space-group names.
They are only intended as comments.
;
_shelx_estimated_absorpt_t_min 0.971
_shelx_estimated_absorpt_t_max 0.982
_exptl_absorpt_special_details 'Sheldrick, 2016'

loop_
_space_group_symop_operation_xyz
'x, y, z'
'-x+1/2, -y, z+1/2'
'x+1/2, -y+1/2, -z'
'-x, y+1/2, -z+1/2'

loop_
_atom_site_label
_atom_site_type_symbol
_atom_site_fract_x
_atom_site_fract_y
_atom_site_fract_z
_atom_site_U_iso_or_equiv
_atom_site_adp_type
_atom_site_occupancy
_atom_site_site_symmetry_order
_atom_site_calc_flag
_atom_site_refinement_flags_posn
_atom_site_refinement_flags_adp
C1 C 0.9736(6) 0.2383(3) 0.7436(2) 0.0187(9) Uani 1 1 d . .
C2 C 1.0215(7) 0.3005(3) 0.6952(2) 0.0254(10) Uani 1 1 d . .
H2 H 1.020189 0.285928 0.648460 0.031 Uiso 1 1 calc R U
C3 C 1.0708(7) 0.3835(3) 0.7162(2) 0.0278(11) Uani 1 1 d . .
H3 H 1.104135 0.426461 0.683791 0.033 Uiso 1 1 calc R U
C4 C 1.0302(7) 0.3459(3) 0.8298(2) 0.0273(11) Uani 1 1 d . .
H4 H 1.035746 0.362472 0.876081 0.033 Uiso 1 1 calc R U
C5 C 0.9790(7) 0.2619(3) 0.8118(2) 0.0229(9) Uani 1 1 d . .
H5 H 0.947769 0.220487 0.845720 0.027 Uiso 1 1 calc R U
C6 C 0.9186(6) 0.1452(3) 0.7281(2) 0.0199(9) Uani 1 1 d . .
H6A H 0.626(14) 0.617(10) 0.631(6) 0.18(6) Uiso 1 1 d D .
H6B H 0.646(5) 0.631(2) 0.676(2) -0.001(10) Uiso 1 1 d D .
C7 C 0.5617(7) 0.3911(3) 0.7338(3) 0.0282(11) Uani 1 1 d . .
C8 C 0.5043(9) 0.3706(4) 0.7984(3) 0.0423(15) Uani 1 1 d . .
H8 H 0.501741 0.414681 0.832569 0.051 Uiso 1 1 calc R U
C9 C 0.4523(9) 0.2878(4) 0.8124(3) 0.0399(14) Uani 1 1 d . .
H9 H 0.417612 0.273701 0.857217 0.048 Uiso 1 1 calc R U
C10 C 0.5034(7) 0.2430(3) 0.7005(3) 0.0309(11) Uani 1 1 d . .
H10 H 0.502095 0.198290 0.666820 0.037 Uiso 1 1 calc R U
C11 C 0.5607(7) 0.3259(3) 0.6847(3) 0.0293(11) Uani 1 1 d . .
H11 H 0.599627 0.338532 0.640190 0.035 Uiso 1 1 calc R U
C12 C 0.6061(9) 0.4837(4) 0.7264(3) 0.0427(14) Uani 1 1 d . .
C13 C 0.3000(6) 0.2388(3) 0.5045(2) 0.0203(9) Uani 1 1 d . .
C14 C 0.2442(6) 0.1431(3) 0.5043(2) 0.0189(9) Uani 1 1 d . .
H14 H 0.120(8) 0.145(4) 0.509(3) 0.025(14) Uiso 1 1 d . .
C15 C 0.3203(6) 0.0930(3) 0.5643(2) 0.0159(8) Uani 1 1 d . .
H15 H 0.280(6) 0.117(3) 0.605(2) 0.006(10) Uiso 1 1 d . .
C16 C 0.2539(6) -0.0022(3) 0.5627(2) 0.0174(8) Uani 1 1 d . .
C17 C 0.2513(6) 0.4923(3) 0.5647(2) 0.0188(9) Uani 1 1 d . .
C18 C 0.3077(6) 0.5897(3) 0.5613(2) 0.0160(8) Uani 1 1 d . .
H18 H 0.306(7) 0.614(4) 0.604(3) 0.016(12) Uiso 1 1 d . .
C19 C 0.1939(6) 0.6387(3) 0.5108(2) 0.0161(8) Uani 1 1 d . .
H19 H 0.072(7) 0.642(3) 0.526(3) 0.016(12) Uiso 1 1 d . .
C20 C 0.2581(5) 0.7332(3) 0.5019(2) 0.0168(8) Uani 1 1 d . .
H1A H 1.096(9) 0.463(2) 0.794(3) 0.044(18) Uiso 1 1 d D .
H2A H 0.868(7) 0.176(3) 0.631(2) 0.020(13) Uiso 1 1 d D .
H3A H 0.706(11) 0.051(5) 0.646(4) 0.05(2) Uiso 1 1 d . .
H4A H 0.319(13) 0.355(6) 0.565(5) 0.09(3) Uiso 1 1 d . .
H7A H 0.886(10) 0.029(5) 0.602(4) 0.05(2) Uiso 1 1 d . .
H11A H 0.499(6) 0.568(3) 0.503(2) 0.014(12) Uiso 1 1 d . .
H12A H 0.088(12) 0.584(5) 0.449(4) 0.07(3) Uiso 1 1 d . .
H5B H 0.400(12) 0.106(5) 0.449(4) 0.07(3) Uiso 1 1 d . .
H6C H 0.539(12) 0.088(6) 0.527(4) 0.07(3) Uiso 1 1 d . .
N1 N 1.0715(6) 0.4032(3) 0.7817(2) 0.0248(9) Uani 1 1 d D .
N2 N 0.8698(6) 0.1323(2) 0.66437(19) 0.0221(8) Uani 1 1 d D .
N3 N 0.8144(6) 0.0469(3) 0.6448(2) 0.0228(8) Uani 1 1 d . .
N4 N 0.4482(6) 0.2241(3) 0.7643(2) 0.0337(10) Uani 1 1 d . .
N5 N 0.6832(8) 0.5073(4) 0.6655(3) 0.0522(16) Uani 1 1 d . .
N6 N 0.7228(8) 0.5918(5) 0.6560(3) 0.0559(17) Uani 1 1 d D .
O1 O 0.9174(6) 0.0891(2) 0.77229(17) 0.0356(10) Uani 1 1 d . .
O2 O 0.5779(8) 0.5461(5) 0.7702(2) 0.0777(19) Uani 1 1 d . .
O3 O 0.3606(6) 0.2740(3) 0.45494(18) 0.0357(9) Uani 1 1 d . .
O4 O 0.2749(5) 0.2783(2) 0.56206(17) 0.0285(8) Uani 1 1 d . .
O5 O 0.2853(5) 0.1014(2) 0.44188(16) 0.0252(7) Uani 1 1 d . .
O6 O 0.4993(4) 0.0991(2) 0.56518(17) 0.0215(7) Uani 1 1 d . .
O7 O 0.0967(4) -0.0123(2) 0.56609(17) 0.0237(7) Uani 1 1 d . .
O8 O 0.3602(4) -0.0639(2) 0.55767(19) 0.0251(7) Uani 1 1 d . .
O9 O 0.3676(5) 0.4348(2) 0.5650(2) 0.0362(9) Uani 1 1 d . .
O10 O 0.0970(4) 0.4770(2) 0.56758(18) 0.0276(8) Uani 1 1 d . .
O11 O 0.4821(4) 0.6012(2) 0.54541(17) 0.0220(7) Uani 1 1 d . .
O12 O 0.1936(5) 0.5943(2) 0.44788(16) 0.0205(6) Uani 1 1 d . .
O13 O 0.2975(5) 0.7644(2) 0.44788(16) 0.0252(7) Uani 1 1 d . .
O14 O 0.2597(5) 0.7758(2) 0.55948(17) 0.0254(7) Uani 1 1 d D .
H5A H 0.698(8) 0.466(4) 0.627(3) 0.034(16) Uiso 1 1 d . .
H3B H 0.822(10) 0.001(5) 0.667(4) 0.05(2) Uiso 1 1 d . .
H14A H 0.291(17) 0.837(3) 0.550(6) 0.14(5) Uiso 1 1 d D .

loop_
_atom_site_aniso_label
_atom_site_aniso_U_11
_atom_site_aniso_U_22
_atom_site_aniso_U_33
_atom_site_aniso_U_23
_atom_site_aniso_U_13
_atom_site_aniso_U_12
C1 0.020(2) 0.019(2) 0.0172(19) 0.0002(16) -0.0021(16) 0.0015(17)
C2 0.040(3) 0.019(2) 0.017(2) 0.0031(16) 0.000(2) -0.003(2)
C3 0.038(3) 0.019(2) 0.026(2) 0.0025(18) 0.001(2) -0.004(2)
C4 0.042(3) 0.019(2) 0.021(2) -0.0015(17) -0.002(2) 0.002(2)
C5 0.034(3) 0.019(2) 0.0154(19) 0.0001(16) -0.0001(18) -0.001(2)
C6 0.024(2) 0.0162(19) 0.019(2) -0.0011(16) -0.0018(17) 0.0005(18)
C7 0.031(3) 0.021(2) 0.033(2) -0.003(2) -0.010(2) 0.006(2)
C8 0.062(4) 0.034(3) 0.031(3) -0.012(2) -0.011(3) 0.009(3)
C9 0.055(4) 0.037(3) 0.028(3) -0.001(2) -0.001(3) 0.006(3)
C10 0.035(3) 0.023(2) 0.034(2) -0.006(2) -0.006(2) 0.001(2)
C11 0.033(3) 0.026(2) 0.030(2) -0.007(2) -0.001(2) 0.004(2)
C12 0.052(4) 0.045(3) 0.032(3) 0.001(3) 0.002(3) -0.003(3)
C13 0.020(2) 0.019(2) 0.0218(19) 0.0054(17) -0.0001(17) 0.0001(18)
C14 0.021(2) 0.0147(19) 0.021(2) -0.0018(16) -0.0021(17) 0.0017(17)
C15 0.017(2) 0.0136(18) 0.0174(18) -0.0005(15) -0.0023(16) -0.0018(16)
C16 0.021(2) 0.0152(18) 0.0158(19) -0.0006(15) -0.0011(16) -0.0003(16)
C17 0.025(2) 0.0133(18) 0.018(2) 0.0006(16) -0.0027(17) -0.0042(17)
C18 0.018(2) 0.0130(18) 0.0170(18) -0.0013(15) -0.0003(16) -0.0019(16)
C19 0.018(2) 0.0122(17) 0.0181(19) -0.0020(15) 0.0006(17) 0.0008(17)
C20 0.012(2) 0.0161(19) 0.0220(19) 0.0009(17) 0.0012(15) 0.0011(16)
N1 0.027(2) 0.0157(17) 0.031(2) 0.0006(16) -0.0015(17) -0.0005(16)
N2 0.031(2) 0.0151(17) 0.0202(18) -0.0018(14) -0.0051(16) -0.0003(16)
N3 0.029(2) 0.0144(18) 0.0249(19) -0.0028(15) -0.0090(18) 0.0016(17)
N4 0.033(3) 0.032(2) 0.036(2) -0.0005(19) -0.0082(19) 0.006(2)
N5 0.053(4) 0.060(4) 0.043(3) -0.028(3) -0.010(3) 0.020(3)
N6 0.050(4) 0.082(5) 0.036(3) 0.026(3) -0.010(3) -0.027(3)
O1 0.067(3) 0.0204(17) 0.0199(16) 0.0045(13) -0.0090(17) -0.0090(18)
O2 0.082(4) 0.118(5) 0.033(2) -0.018(3) 0.021(3) -0.015(4)
O3 0.050(2) 0.0323(18) 0.0251(17) 0.0089(15) 0.0072(16) -0.0090(18)
O4 0.046(2) 0.0121(14) 0.0270(16) -0.0036(13) 0.0080(16) -0.0040(14)
O5 0.029(2) 0.0267(16) 0.0202(15) -0.0064(14) -0.0075(14) 0.0067(15)
O6 0.0196(16) 0.0198(15) 0.0251(15) -0.0008(13) -0.0050(13) -0.0024(13)
O7 0.0201(17) 0.0175(14) 0.0334(17) 0.0013(13) 0.0027(14) -0.0033(13)
O8 0.0260(18) 0.0110(13) 0.0383(19) -0.0010(13) 0.0022(15) 0.0012(13)
O9 0.030(2) 0.0135(15) 0.065(3) 0.0013(17) 0.0015(19) 0.0015(15)
O10 0.0237(18) 0.0214(16) 0.0377(19) 0.0050(14) -0.0022(15) -0.0073(14)
O11 0.0171(16) 0.0186(14) 0.0302(16) -0.0005(13) -0.0027(13) -0.0019(13)
O12 0.0218(17) 0.0215(15) 0.0182(14) -0.0045(12) -0.0002(13) -0.0031(14)
O13 0.0343(19) 0.0198(15) 0.0215(15) 0.0045(13) 0.0042(14) -0.0037(14)
O14 0.0371(19) 0.0144(14) 0.0247(16) -0.0030(13) 0.0039(14) -0.0029(14)

loop_
_atom_type_symbol
_atom_type_description
_atom_type_scat_dispersion_real
_atom_type_scat_dispersion_imag
_atom_type_scat_source
C C 0.0033 0.0016 'International Tables Vol C Tables 4.2.6.8 and 6.1.1.4'
H H 0.0000 0.0000 'International Tables Vol C Tables 4.2.6.8 and 6.1.1.4'
N N 0.0061 0.0033 'International Tables Vol C Tables 4.2.6.8 and 6.1.1.4'
O O 0.0106 0.0060 'International Tables Vol C Tables 4.2.6.8 and 6.1.1.4'

loop_
_geom_angle_atom_site_label_1
_geom_angle_atom_site_label_2
_geom_angle_atom_site_label_3
_geom_angle
C2 C1 C5 118.7(4)
C2 C1 C6 124.9(4)
C5 C1 C6 116.4(4)
C3 C2 C1 119.1(4)
C3 C2 H2 120.4
C1 C2 H2 120.4
N1 C3 C2 119.9(4)
N1 C3 H3 120.0
C2 C3 H3 120.0
N1 C4 C5 119.4(4)
N1 C4 H4 120.3
C5 C4 H4 120.3
C4 C5 C1 119.6(4)
C4 C5 H5 120.2
C1 C5 H5 120.2
O1 C6 N2 124.9(4)
O1 C6 C1 120.7(4)
N2 C6 C1 114.3(4)
C8 C7 C11 118.9(5)
C8 C7 C12 112.7(5)
C11 C7 C12 128.3(5)
C9 C8 C7 119.7(5)
C9 C8 H8 120.2
C7 C8 H8 120.2
C8 C9 N4 121.7(5)
C8 C9 H9 119.1
N4 C9 H9 119.1
N4 C10 C11 120.5(5)
N4 C10 H10 119.7
C11 C10 H10 119.7
C10 C11 C7 119.7(5)
C10 C11 H11 120.2
C7 C11 H11 120.2
O2 C12 N5 117.5(6)
O2 C12 C7 126.5(6)
N5 C12 C7 116.0(5)
O3 C13 O4 124.3(4)
O3 C13 C14 122.1(4)
O4 C13 C14 113.5(4)
O5 C14 C13 111.2(4)
O5 C14 C15 111.2(3)
C13 C14 C15 111.1(4)
O5 C14 H14 109(3)
C13 C14 H14 105(3)
C15 C14 H14 109(3)
O6 C15 C14 111.5(4)
O6 C15 C16 113.7(4)
C14 C15 C16 108.5(3)
O6 C15 H15 108(3)
C14 C15 H15 110(3)
C16 C15 H15 106(3)
O7 C16 O8 124.8(4)
O7 C16 C15 116.8(4)
O8 C16 C15 118.4(4)
O10 C17 O9 125.5(4)
O10 C17 C18 117.6(4)
O9 C17 C18 117.0(4)
O11 C18 C19 111.1(3)
O11 C18 C17 113.8(4)
C19 C18 C17 109.0(3)
O11 C18 H18 100(3)
C19 C18 H18 113(3)
C17 C18 H18 110(3)
O12 C19 C20 110.2(3)
O12 C19 C18 110.1(3)
C20 C19 C18 109.6(3)
O12 C19 H19 106(3)
C20 C19 H19 108(3)
C18 C19 H19 113(3)
O13 C20 O14 125.0(4)
O13 C20 C19 123.6(4)
O14 C20 C19 111.4(3)
C4 N1 C3 123.2(4)
C4 N1 H1A 119(4)
C3 N1 H1A 118(4)
C6 N2 N3 118.6(4)
C6 N2 H2A 124(3)
N3 N2 H2A 117(3)
N2 N3 H3A 103(5)
N2 N3 H7A 107(4)
H3A N3 H7A 126(6)
N2 N3 H3B 128(5)
H3A N3 H3B 96(7)
H7A N3 H3B 99(6)
C9 N4 C10 119.5(5)
N6 N5 C12 118.1(5)
N6 N5 H5A 118(4)
C12 N5 H5A 124(4)
N5 N6 H6A 105(10)
N5 N6 H6B 114(3)
H6A N6 H6B 58(9)
C13 O4 H4A 116(5)
C14 O5 H5B 94(5)
C15 O6 H6C 111(7)
C17 O9 H4A 116(5)
C18 O11 H11A 105(3)
C19 O12 H12A 94(6)
C20 O14 H14A 108(7)

loop_
_geom_bond_atom_site_label_1
_geom_bond_atom_site_label_2
_geom_bond_distance
C1 C2 1.394(6)
C1 C5 1.397(5)
C1 C6 1.506(6)
C2 C3 1.380(6)
C2 H2 0.9500
C3 N1 1.330(6)
C3 H3 0.9500
C4 N1 1.328(6)
C4 C5 1.381(6)
C4 H4 0.9500
C5 H5 0.9500
C6 O1 1.218(5)
C6 N2 1.332(6)
C7 C8 1.390(8)
C7 C11 1.385(7)
C7 C12 1.454(8)
C8 C9 1.349(9)
C8 H8 0.9500
C9 N4 1.354(7)
C9 H9 0.9500
C10 N4 1.363(7)
C10 C11 1.371(7)
C10 H10 0.9500
C11 H11 0.9500
C12 O2 1.301(8)
C12 N5 1.393(9)
C13 O3 1.213(6)
C13 O4 1.300(6)
C13 C14 1.516(6)
C14 O5 1.424(5)
C14 C15 1.530(6)
C14 H14 0.98(6)
C15 O6 1.408(5)
C15 C16 1.535(6)
C15 H15 0.94(5)
C16 O7 1.246(6)
C16 O8 1.256(5)
C17 O10 1.235(6)
C17 O9 1.262(6)
C17 C18 1.543(5)
C18 O11 1.416(5)
C18 C19 1.532(6)
C18 H18 0.92(5)
C19 O12 1.413(5)
C19 C20 1.529(6)
C19 H19 1.00(6)
C20 O13 1.207(5)
C20 O14 1.309(5)
N1 H1A 0.96(3)
N2 N3 1.420(5)
N2 H2A 0.94(2)
N3 H3A 0.85(9)
N3 H7A 1.05(8)
N3 H3B 0.82(8)
N5 N6 1.332(9)
N5 H5A 1.00(6)
N6 H6A 0.98(3)
N6 H6B 0.93(2)
O4 H4A 1.22(9)
O5 H5B 0.92(9)
O6 H6C 0.83(9)
O9 H4A 1.26(9)
O11 H11A 0.98(5)
O12 H12A 0.84(9)
O14 H14A 0.98(3)

loop_
_geom_torsion_atom_site_label_1
_geom_torsion_atom_site_label_2
_geom_torsion_atom_site_label_3
_geom_torsion_atom_site_label_4
_geom_torsion
C5 C1 C2 C3 -0.7(8)
C6 C1 C2 C3 -179.4(5)
C1 C2 C3 N1 -0.2(8)
N1 C4 C5 C1 0.8(8)
C2 C1 C5 C4 0.5(8)
C6 C1 C5 C4 179.3(5)
C2 C1 C6 O1 162.6(5)
C5 C1 C6 O1 -16.2(7)
C2 C1 C6 N2 -18.9(7)
C5 C1 C6 N2 162.3(5)
C11 C7 C8 C9 1.3(9)
C12 C7 C8 C9 177.6(6)
C7 C8 C9 N4 -2.5(10)
N4 C10 C11 C7 -0.3(8)
C8 C7 C11 C10 0.1(8)
C12 C7 C11 C10 -175.5(6)
C8 C7 C12 O2 -8.6(10)
C11 C7 C12 O2 167.2(7)
C8 C7 C12 N5 172.8(6)
C11 C7 C12 N5 -11.4(10)
O3 C13 C14 O5 4.7(6)
O4 C13 C14 O5 -175.9(4)
O3 C13 C14 C15 129.2(5)
O4 C13 C14 C15 -51.4(5)
O5 C14 C15 O6 68.4(5)
C13 C14 C15 O6 -56.1(5)
O5 C14 C15 C16 -57.5(5)
C13 C14 C15 C16 177.9(4)
O6 C15 C16 O7 175.7(4)
C14 C15 C16 O7 -59.7(5)
O6 C15 C16 O8 -4.7(5)
C14 C15 C16 O8 120.0(4)
O10 C17 C18 O11 -168.8(4)
O9 C17 C18 O11 12.0(6)
O10 C17 C18 C19 -44.1(5)
O9 C17 C18 C19 136.6(4)
O11 C18 C19 O12 72.8(4)
C17 C18 C19 O12 -53.4(5)
O11 C18 C19 C20 -48.6(4)
C17 C18 C19 C20 -174.8(3)
O12 C19 C20 O13 1.9(6)
C18 C19 C20 O13 123.3(5)
O12 C19 C20 O14 -179.9(4)
C18 C19 C20 O14 -58.6(5)
C5 C4 N1 C3 -1.8(8)
C2 C3 N1 C4 1.6(8)
O1 C6 N2 N3 -1.1(8)
C1 C6 N2 N3 -179.6(4)
C8 C9 N4 C10 2.3(9)
C11 C10 N4 C9 -0.8(8)
O2 C12 N5 N6 -0.1(10)
C7 C12 N5 N6 178.6(6)
